data_4308272
loop_
_publ_author_name
'Matthew D. Moran'
'H\'el\`ene P. A. Mercier'
'Gary J. Schrobilgen'

_publ_section_title
;
Synthesis and Structural Characterization of C(OTeF5)4 and a Comparative
Structural Study of the Isoelectronic B(OTeF5)4- Anion
;
_journal_name_full 'Inorganic Chemistry'
_journal_page_first 5034
_journal_page_last 5045
_journal_paper_doi 10.1021/ic700362g
_journal_volume 46
_journal_year 2007
_chemical_formula_sum 'C F20 O4 Te4'
_chemical_formula_weight 966.41
_chemical_name_systematic
; 
 ? 
;
_space_group_IT_number 7
_symmetry_cell_setting monoclinic
_symmetry_space_group_name_Hall 'P -2yc'
_symmetry_space_group_name_H-M 'P 1 c 1'
_atom_sites_solution_hydrogens geom
_atom_sites_solution_primary direct
_atom_sites_solution_secondary difmap
_audit_creation_method SHELXL-97
_cell_angle_alpha 90.00
_cell_angle_beta 92.445(2)
_cell_angle_gamma 90.00
_cell_formula_units_Z 8
_cell_length_a 9.9176(4)
_cell_length_b 17.9965(6)
_cell_length_c 20.9666(8)
_cell_measurement_temperature 243(2)
_cell_volume 3738.8(2)
_computing_structure_refinement 'SHELXL-97 (Sheldrick, 1997)'
_computing_structure_solution 'SHELXS-97 (Sheldrick, 1990)'
_diffrn_ambient_temperature 243(2)
_diffrn_measured_fraction_theta_full 0.983
_diffrn_measured_fraction_theta_max 0.983
_diffrn_radiation_monochromator graphite
_diffrn_radiation_source 'fine-focus sealed tube'
_diffrn_radiation_type MoK\a
_diffrn_radiation_wavelength 0.71073
_diffrn_reflns_av_R_equivalents 0.0433
_diffrn_reflns_av_sigmaI/netI 0.0593
_diffrn_reflns_limit_h_max 12
_diffrn_reflns_limit_h_min -5
_diffrn_reflns_limit_k_max 20
_diffrn_reflns_limit_k_min -22
_diffrn_reflns_limit_l_max 26
_diffrn_reflns_limit_l_min -26
_diffrn_reflns_number 25126
_diffrn_reflns_theta_full 26.45
_diffrn_reflns_theta_max 26.45
_diffrn_reflns_theta_min 1.94
_exptl_absorpt_coefficient_mu 6.379
_exptl_crystal_density_diffrn 3.434
_exptl_crystal_density_method 'not measured'
_exptl_crystal_F_000 3408
_refine_diff_density_max 1.024
_refine_diff_density_min -1.420
_refine_diff_density_rms 0.201
_refine_ls_abs_structure_details 'Flack H D (1983), Acta Cryst. A39, 876-881'
_refine_ls_abs_structure_Flack 0.47(3)
_refine_ls_extinction_method none
_refine_ls_goodness_of_fit_ref 1.280
_refine_ls_hydrogen_treatment mixed
_refine_ls_matrix_type full
_refine_ls_number_parameters 977
_refine_ls_number_reflns 10976
_refine_ls_number_restraints 764
_refine_ls_restrained_S_all 1.323
_refine_ls_R_factor_all 0.0852
_refine_ls_R_factor_gt 0.0530
_refine_ls_shift/su_max 0.010
_refine_ls_shift/su_mean 0.000
_refine_ls_structure_factor_coef Fsqd
_refine_ls_weighting_details 'calc w=1/[\s^2^(Fo^2^)+(0.0299P)^2^+0.0000P] where P=(Fo^2^+2Fc^2^)/3'
_refine_ls_weighting_scheme calc
_refine_ls_wR_factor_gt 0.0879
_refine_ls_wR_factor_ref 0.0944
_reflns_number_gt 8018
_reflns_number_total 10976
_reflns_threshold_expression >2sigma(I)
_cod_data_source_file ic700362g-file004_1.cif
_cod_data_source_block C(OTeF5)4
_cod_database_code 4308272

loop_
_symmetry_equiv_pos_as_xyz
'x, y, z'
'x, -y, z+1/2'

loop_
_atom_site_label
_atom_site_type_symbol
_atom_site_fract_x
_atom_site_fract_y
_atom_site_fract_z
_atom_site_U_iso_or_equiv
_atom_site_adp_type
_atom_site_occupancy
_atom_site_symmetry_multiplicity
_atom_site_calc_flag
_atom_site_refinement_flags
_atom_site_disorder_assembly
_atom_site_disorder_group
Te16 Te -0.45094(16) 0.26316(8) 0.57983(7) 0.0568(5) Uani 1 1 d . . .
Te4 Te 0.54330(17) 0.21919(8) 0.06906(6) 0.0551(4) Uani 1 1 d . . .
Te15 Te -0.88334(17) 0.27782(10) 0.67946(7) 0.0640(5) Uani 1 1 d . . .
Te6 Te -0.00672(15) 0.29995(6) 0.43230(6) 0.0487(4) Uani 1 1 d . . .
Te7 Te -0.12321(15) 0.50074(8) 0.28320(6) 0.0459(4) Uani 1 1 d . . .
Te8 Te -0.14089(15) 0.52850(8) 0.51636(6) 0.0479(4) Uani 1 1 d . . .
Te5 Te 0.28890(15) 0.51400(9) 0.40588(7) 0.0528(4) Uani 1 1 d . . .
Te3 Te 0.52450(15) 0.24915(9) 0.30266(6) 0.0491(4) Uani 1 1 d . . .
Te14 Te -0.45573(16) 0.25852(9) 0.80734(7) 0.0563(5) Uani 1 1 d . . .
F31 F -0.2795(12) 0.4810(7) 0.3209(7) 0.078(4) Uani 1 1 d . . .
O6 O 0.0610(10) 0.3985(6) 0.4374(4) 0.031(3) Uani 1 1 d . . .
F32 F -0.2159(15) 0.5511(7) 0.2194(6) 0.082(4) Uani 1 1 d . . .
F11 F 0.5070(15) 0.1612(6) 0.2591(6) 0.082(4) Uani 1 1 d . . .
F12 F 0.6089(15) 0.2025(8) 0.3685(6) 0.096(5) Uani 1 1 d . . .
F33 F -0.1041(14) 0.5873(6) 0.3253(5) 0.075(4) Uani 1 1 d . . .
F13 F 0.6886(13) 0.2641(7) 0.2700(6) 0.086(4) Uani 1 1 d . . .
O7 O -0.0163(12) 0.4479(6) 0.3468(5) 0.047(3) Uani 1 1 d . . .
F26 F 0.1611(14) 0.2733(7) 0.4636(6) 0.085(4) Uani 1 1 d . . .
F27 F -0.0583(13) 0.3072(6) 0.5140(5) 0.082(4) Uani 1 1 d . . .
F21 F 0.2727(12) 0.4310(6) 0.3566(5) 0.077(4) Uani 1 1 d . . .
O16 O -0.5617(13) 0.2684(5) 0.6512(5) 0.052(4) Uani 1 1 d . . .
F36 F -0.2974(14) 0.5648(9) 0.4823(6) 0.117(6) Uani 1 1 d . . .
C2 C 0.007(2) 0.4643(10) 0.4101(7) 0.034(4) Uani 1 1 d . . .
O8 O -0.1159(12) 0.4842(6) 0.4356(5) 0.050(3) Uani 1 1 d . . .
O4 O 0.5163(12) 0.2603(6) 0.1515(5) 0.043(3) Uani 1 1 d . . .
F34 F -0.1399(14) 0.4140(7) 0.2397(6) 0.079(4) Uani 1 1 d . . .
F16 F 0.3869(14) 0.2644(7) 0.0336(5) 0.088(4) Uani 1 1 d . . .
O3 O 0.4352(13) 0.3055(5) 0.2401(5) 0.046(3) Uani 1 1 d . . .
O5 O 0.1000(11) 0.5202(6) 0.4187(5) 0.050(3) Uani 1 1 d . . .
F14 F 0.5467(14) 0.3355(6) 0.3459(5) 0.074(4) Uani 1 1 d . . .
F35 F 0.0328(13) 0.5176(8) 0.2435(6) 0.078(4) Uani 1 1 d . . .
F28 F 0.0411(17) 0.2880(6) 0.3507(5) 0.097(5) Uani 1 1 d . . .
F15 F 0.3640(15) 0.2283(9) 0.3396(7) 0.110(5) Uani 1 1 d . . .
C4 C -0.607(2) 0.2132(11) 0.6891(9) 0.046(6) Uani 1 1 d . . .
F29 F -0.1707(11) 0.3282(5) 0.4031(5) 0.068(3) Uani 1 1 d . . .
C1 C 0.404(2) 0.2905(10) 0.1750(8) 0.038(5) Uani 1 1 d . . .
O13 O -0.6184(16) 0.1492(6) 0.6554(6) 0.078(5) Uani 1 1 d . . .
F38 F 0.0011(18) 0.4901(10) 0.5509(6) 0.141(7) Uani 1 1 d . . .
F17 F 0.5762(16) 0.1811(7) -0.0089(5) 0.110(5) Uani 1 1 d . . .
O14 O -0.5134(12) 0.1986(5) 0.7372(5) 0.044(3) Uani 1 1 d . . .
F22 F 0.3280(14) 0.4616(6) 0.4757(5) 0.086(4) Uani 1 1 d . . .
F23 F 0.2988(13) 0.5956(7) 0.4518(6) 0.089(4) Uani 1 1 d . . .
F66 F -0.3819(19) 0.3034(8) 0.8752(6) 0.116(6) Uani 1 1 d . . .
O15 O -0.7279(15) 0.2357(7) 0.7176(6) 0.074(4) Uani 1 1 d . . .
F71 F -0.9248(19) 0.2997(8) 0.7587(6) 0.135(7) Uani 1 1 d . . .
F67 F -0.5045(17) 0.3456(7) 0.7716(6) 0.100(5) Uani 1 1 d . . .
F68 F -0.2968(13) 0.2645(7) 0.7685(6) 0.091(4) Uani 1 1 d . . .
F69 F -0.6075(17) 0.2520(12) 0.8498(8) 0.135(7) Uani 1 1 d . . .
F39 F -0.2251(17) 0.4462(8) 0.5392(6) 0.124(6) Uani 1 1 d . . .
F70 F -0.4079(19) 0.1737(8) 0.8420(6) 0.127(7) Uani 1 1 d . . .
F18 F 0.6867(17) 0.1732(8) 0.1042(6) 0.118(6) Uani 1 1 d . . .
F19 F 0.4416(16) 0.1379(7) 0.0820(6) 0.119(6) Uani 1 1 d . . .
F40 F -0.0558(19) 0.6119(7) 0.4962(6) 0.131(6) Uani 1 1 d . . .
F20 F 0.6429(16) 0.2970(7) 0.0514(7) 0.121(6) Uani 1 1 d . . .
F24 F 0.2637(13) 0.5705(7) 0.3334(5) 0.081(4) Uani 1 1 d . . .
F72 F -0.8557(17) 0.2432(12) 0.5999(5) 0.176(9) Uani 1 1 d . . .
F73 F -1.0414(16) 0.3169(12) 0.6533(5) 0.174(9) Uani 1 1 d . . .
F77 F -0.5429(14) 0.3429(6) 0.5492(5) 0.088(4) Uani 1 1 d . . .
F74 F -0.9656(16) 0.1864(9) 0.6967(8) 0.144(7) Uani 1 1 d . . .
F78 F -0.3384(13) 0.3257(7) 0.6216(6) 0.083(4) Uani 1 1 d . . .
F79 F -0.5731(16) 0.2042(7) 0.5354(6) 0.108(5) Uani 1 1 d . . .
F30 F -0.0614(16) 0.2051(6) 0.4324(6) 0.109(5) Uani 1 1 d . . .
F80 F -0.3584(14) 0.1857(7) 0.6119(7) 0.109(5) Uani 1 1 d . . .
F25 F 0.4659(12) 0.5193(8) 0.3902(7) 0.113(5) Uani 1 1 d . . .
F75 F -0.8014(19) 0.3623(7) 0.6692(9) 0.191(10) Uani 1 1 d . . .
F37 F -0.1801(13) 0.5698(7) 0.5933(4) 0.085(4) Uani 1 1 d . . .
F76 F -0.3496(14) 0.2641(8) 0.5093(6) 0.114(5) Uani 1 1 d . . .
Te13 Te -0.64972(16) 0.04991(7) 0.68366(6) 0.0511(4) Uani 1 1 d . . .
F61 F -0.5723(16) 0.0211(6) 0.6095(6) 0.108(5) Uani 1 1 d . . .
F62 F -0.7279(13) 0.0795(6) 0.7546(4) 0.081(4) Uani 1 1 d . . .
F63 F -0.6875(15) -0.0451(6) 0.7008(6) 0.095(4) Uani 1 1 d . . .
F64 F -0.4931(16) 0.0408(8) 0.7237(9) 0.141(7) Uani 1 1 d . . .
F65 F -0.8132(17) 0.0517(8) 0.6431(7) 0.120(5) Uani 1 1 d . . .
O2 O 0.3019(10) 0.2371(6) 0.1672(5) 0.057(3) Uani 1 1 d D . .
Te2 Te 0.11358(17) 0.24356(9) 0.17695(7) 0.0616(4) Uani 1 1 d D . .
F9 F -0.0695(10) 0.2450(8) 0.1859(8) 0.144(6) Uani 1 1 d D . .
F8 F 0.0942(13) 0.1587(6) 0.1291(5) 0.098(5) Uani 1 1 d D . .
F6 F 0.1299(11) 0.3284(5) 0.2245(5) 0.070(3) Uani 1 1 d D . .
F10 F 0.0951(12) 0.2998(6) 0.1046(5) 0.089(4) Uani 1 1 d D . .
F7 F 0.1338(13) 0.1881(6) 0.2490(5) 0.093(5) Uani 1 1 d D . .
O1 O 0.3574(11) 0.3531(6) 0.1456(5) 0.040(3) Uani 1 1 d . . .
Te1 Te 0.42286(16) 0.45112(7) 0.15473(6) 0.0453(3) Uani 1 1 d . . .
F1 F 0.4870(13) 0.4451(6) 0.0751(5) 0.079(4) Uani 1 1 d . . .
F2 F 0.2652(13) 0.4800(6) 0.1215(6) 0.073(4) Uani 1 1 d . . .
F3 F 0.3581(15) 0.4604(6) 0.2329(6) 0.098(5) Uani 1 1 d . . .
F4 F 0.5877(12) 0.4195(6) 0.1870(5) 0.070(3) Uani 1 1 d . . .
F5 F 0.4828(14) 0.5463(6) 0.1601(6) 0.088(4) Uani 1 1 d U . .
C3A C -0.997(2) 0.0282(11) 0.9120(9) 0.046(5) Uani 0.397(2) 1 d P A 1
O9 O -1.064(3) -0.0285(17) 0.9422(9) 0.0776(11) Uiso 0.397(2) 1 d PD A 1
Te9A Te -1.15690(18) -0.02508(9) 1.01859(8) 0.0616(5) Uani 0.397(2) 1 d PD A 1
F45 F -1.239(2) -0.0336(14) 1.0966(8) 0.0776(11) Uiso 0.397(2) 1 d PD A 1
F41 F -1.050(3) 0.0491(11) 1.0515(11) 0.0776(11) Uiso 0.397(2) 1 d PD A 1
F42 F -1.262(2) -0.1047(11) 0.9894(11) 0.0776(11) Uiso 0.397(2) 1 d PD A 1
F43 F -1.281(2) 0.0396(11) 0.9887(12) 0.0776(11) Uiso 0.397(2) 1 d PD A 1
F44 F -1.039(2) -0.0943(12) 1.0529(13) 0.0776(11) Uiso 0.397(2) 1 d PD A 1
O10 O -0.998(2) 0.0191(14) 0.8473(11) 0.0776(11) Uiso 0.397(2) 1 d PD A 1
Te10 Te -1.13919(17) -0.01680(9) 0.79079(7) 0.0565(5) Uani 0.397(2) 1 d PD A 1
F46 F -1.259(2) -0.0507(14) 0.7276(10) 0.0776(11) Uiso 0.397(2) 1 d PD A 1
F47 F -1.125(3) -0.1088(9) 0.8261(12) 0.0776(11) Uiso 0.397(2) 1 d PD A 1
F49 F -1.143(3) 0.0769(9) 0.7539(12) 0.0776(11) Uiso 0.397(2) 1 d PD A 1
F48 F -1.275(2) 0.0074(14) 0.8401(11) 0.0776(11) Uiso 0.397(2) 1 d PD A 1
F50 F -1.001(2) -0.0392(14) 0.7372(10) 0.0776(11) Uiso 0.397(2) 1 d PD A 1
O11 O -0.8729(19) 0.0267(13) 0.9334(13) 0.0776(11) Uiso 0.397(2) 1 d PD A 1
Te11 Te -0.71557(16) -0.02941(10) 0.92617(7) 0.0663(5) Uani 0.397(2) 1 d PD A 1
F53 F -0.5730(19) -0.0976(11) 0.9211(11) 0.0776(11) Uiso 0.397(2) 1 d PD A 1
F51 F -0.762(2) -0.0831(12) 0.9991(8) 0.0776(11) Uiso 0.397(2) 1 d PD A 1
F54 F -0.682(2) 0.0079(12) 0.8491(7) 0.0776(11) Uiso 0.397(2) 1 d PD A 1
F52 F -0.612(2) 0.0286(11) 0.9740(10) 0.0776(11) Uiso 0.397(2) 1 d PD A 1
F55 F -0.819(2) -0.1042(10) 0.8837(10) 0.0776(11) Uiso 0.397(2) 1 d PD A 1
O12 O -1.035(3) 0.0948(9) 0.9272(13) 0.077(12) Uiso 0.397(2) 1 d PD A 1
Te12 Te -0.96604(15) 0.19259(7) 0.92003(6) 0.0533(4) Uani 0.397(2) 1 d PD A 1
F56 F -0.900(2) 0.2876(8) 0.9136(12) 0.0776(11) Uiso 0.397(2) 1 d PD A 1
F57 F -0.839(2) 0.1598(13) 0.8647(9) 0.0776(11) Uiso 0.397(2) 1 d PD A 1
F58 F -1.104(2) 0.2239(13) 0.9709(10) 0.0776(11) Uiso 0.397(2) 1 d PD A 1
F59 F -0.852(2) 0.1764(13) 0.9879(8) 0.0776(11) Uiso 0.397(2) 1 d PD A 1
F60 F -1.081(2) 0.2100(13) 0.8521(9) 0.0776(11) Uiso 0.397(2) 1 d PD A 1
C3B C -0.997(2) 0.0282(11) 0.9120(9) 0.046(5) Uani 0.60 1 d P A 2
O109 O -1.0310(19) -0.0266(13) 0.9534(8) 0.0776(11) Uiso 0.603(2) 1 d PD A 2
Te9B Te -1.15690(18) -0.02508(9) 1.01859(8) 0.0616(5) Uani 0.60 1 d PD A 2
F145 F -1.2913(15) -0.0250(10) 1.0769(7) 0.0776(11) Uiso 0.603(2) 1 d PD A 2
F141 F -1.0502(19) 0.0352(9) 1.0700(8) 0.0776(11) Uiso 0.603(2) 1 d PD A 2
F142 F -1.2696(18) -0.0859(9) 0.9673(8) 0.0776(11) Uiso 0.603(2) 1 d PD A 2
F143 F -1.2369(17) 0.0581(8) 0.9832(8) 0.0776(11) Uiso 0.603(2) 1 d PD A 2
F144 F -1.0777(17) -0.1059(8) 1.0527(9) 0.0776(11) Uiso 0.603(2) 1 d PD A 2
O110 O -1.086(2) 0.0407(11) 0.8638(7) 0.0776(11) Uiso 0.603(2) 1 d PD A 2
Te90 Te -1.13919(17) -0.01680(9) 0.79079(7) 0.0565(5) Uani 0.60 1 d PD A 2
F146 F -1.200(2) -0.0719(9) 0.7211(7) 0.0776(11) Uiso 0.603(2) 1 d PD A 2
F147 F -1.0637(19) -0.1008(8) 0.8275(9) 0.0776(11) Uiso 0.603(2) 1 d PD A 2
F149 F -1.2152(18) 0.0675(8) 0.7564(8) 0.0776(11) Uiso 0.603(2) 1 d PD A 2
F148 F -1.2963(14) -0.0372(9) 0.8299(8) 0.0776(11) Uiso 0.603(2) 1 d PD A 2
F150 F -0.9801(16) -0.0015(10) 0.7542(9) 0.0776(11) Uiso 0.603(2) 1 d PD A 2
O111 O -0.8775(16) 0.0086(11) 0.8855(9) 0.0776(11) Uiso 0.603(2) 1 d PD A 2
Te91 Te -0.71557(16) -0.02941(10) 0.92617(7) 0.0663(5) Uani 0.60 1 d PD A 2
F153 F -0.5486(13) -0.0562(9) 0.9615(7) 0.0776(11) Uiso 0.603(2) 1 d PD A 2
F151 F -0.7650(18) 0.0097(9) 1.0023(6) 0.0776(11) Uiso 0.603(2) 1 d PD A 2
F154 F -0.6667(19) -0.0577(10) 0.8457(6) 0.0776(11) Uiso 0.603(2) 1 d PD A 2
F152 F -0.6347(18) 0.0625(7) 0.9124(8) 0.0776(11) Uiso 0.603(2) 1 d PD A 2
F155 F -0.7872(17) -0.1163(7) 0.9424(8) 0.0776(11) Uiso 0.603(2) 1 d PD A 2
O112 O -0.979(2) 0.0925(8) 0.9449(11) 0.0776(11) Uiso 0.603(2) 1 d PD A 2
Te92 Te -0.96604(15) 0.19259(7) 0.92003(6) 0.0533(4) Uani 0.60 1 d PD A 2
F156 F -0.9537(18) 0.2923(7) 0.8984(8) 0.0776(11) Uiso 0.603(2) 1 d PD A 2
F157 F -0.8964(18) 0.1664(10) 0.8429(6) 0.0776(11) Uiso 0.603(2) 1 d PD A 2
F158 F -1.0340(19) 0.2195(10) 0.9976(6) 0.0776(11) Uiso 0.603(2) 1 d PD A 2
F159 F -0.7937(13) 0.1960(10) 0.9549(8) 0.0776(11) Uiso 0.603(2) 1 d PD A 2
F160 F -1.1325(14) 0.1965(9) 0.8833(8) 0.0776(11) Uiso 0.603(2) 1 d PD A 2

loop_
_atom_site_aniso_label
_atom_site_aniso_U_11
_atom_site_aniso_U_22
_atom_site_aniso_U_33
_atom_site_aniso_U_23
_atom_site_aniso_U_13
_atom_site_aniso_U_12
Te16 0.0634(12) 0.0545(9) 0.0543(9) -0.0018(7) 0.0232(8) -0.0048(8)
Te4 0.0765(12) 0.0438(8) 0.0463(8) -0.0061(6) 0.0174(8) 0.0051(9)
Te15 0.0530(11) 0.0879(12) 0.0508(8) -0.0090(8) 0.0004(7) 0.0284(9)
Te6 0.0681(11) 0.0367(7) 0.0409(7) -0.0002(5) -0.0012(7) -0.0007(6)
Te7 0.0479(10) 0.0479(9) 0.0414(7) 0.0062(6) -0.0036(7) -0.0033(7)
Te8 0.0495(10) 0.0548(9) 0.0402(7) -0.0050(6) 0.0125(7) 0.0016(7)
Te5 0.0362(9) 0.0678(10) 0.0545(8) 0.0002(7) 0.0013(7) -0.0086(8)
Te3 0.0548(11) 0.0492(8) 0.0422(7) 0.0082(6) -0.0091(7) 0.0033(7)
Te14 0.0639(12) 0.0579(10) 0.0463(8) -0.0083(7) -0.0074(8) 0.0004(8)
F31 0.038(8) 0.078(9) 0.119(11) 0.000(7) 0.007(7) 0.009(6)
O6 0.023(7) 0.044(7) 0.024(5) -0.001(5) -0.006(5) -0.007(5)
F32 0.095(11) 0.085(10) 0.060(7) 0.012(7) -0.048(7) 0.022(8)
F11 0.127(12) 0.051(7) 0.066(7) -0.001(6) -0.005(7) -0.011(7)
F12 0.094(11) 0.115(11) 0.077(8) 0.055(8) -0.031(7) 0.025(9)
F33 0.119(12) 0.036(7) 0.066(7) -0.007(5) -0.038(7) 0.009(7)
F13 0.059(9) 0.123(11) 0.077(8) -0.001(7) 0.015(7) -0.011(8)
O7 0.043(9) 0.065(8) 0.031(6) 0.000(5) -0.014(6) 0.007(7)
F26 0.093(11) 0.064(9) 0.097(9) 0.007(7) -0.001(8) 0.028(7)
F27 0.095(10) 0.115(10) 0.037(6) 0.016(6) 0.029(6) -0.007(8)
F21 0.052(8) 0.097(9) 0.082(8) -0.016(7) 0.019(6) 0.022(7)
O16 0.083(10) 0.030(6) 0.049(6) 0.006(5) 0.050(7) 0.015(6)
F36 0.074(11) 0.192(16) 0.085(9) -0.044(10) 0.002(8) 0.073(11)
C2 0.039(12) 0.042(11) 0.020(8) -0.004(7) -0.004(8) 0.009(10)
O8 0.048(9) 0.066(8) 0.038(6) -0.010(6) 0.015(6) -0.002(6)
O4 0.039(8) 0.057(8) 0.035(6) 0.006(5) 0.011(6) 0.012(6)
F34 0.097(11) 0.068(8) 0.070(8) -0.034(6) -0.029(7) 0.019(7)
F16 0.099(11) 0.101(10) 0.061(8) -0.018(6) -0.038(7) 0.032(8)
O3 0.082(10) 0.030(7) 0.027(6) 0.007(5) 0.003(6) -0.003(6)
O5 0.039(8) 0.061(8) 0.053(7) -0.019(6) 0.031(6) -0.025(6)
F14 0.094(10) 0.070(8) 0.056(7) -0.016(5) -0.032(7) -0.007(7)
F35 0.053(8) 0.127(10) 0.057(7) 0.013(7) 0.022(6) -0.017(7)
F28 0.175(15) 0.083(9) 0.036(6) -0.012(5) 0.031(8) 0.011(9)
F15 0.091(11) 0.160(14) 0.079(9) 0.062(9) 0.005(8) -0.001(10)
C4 0.047(15) 0.056(12) 0.039(10) -0.007(9) 0.024(11) -0.004(11)
F29 0.065(8) 0.059(7) 0.078(8) 0.013(6) -0.015(6) -0.022(6)
C1 0.037(13) 0.040(11) 0.037(10) 0.002(8) -0.003(9) 0.000(10)
O13 0.137(15) 0.021(7) 0.081(9) 0.001(6) 0.068(9) 0.005(7)
F38 0.138(17) 0.23(2) 0.053(8) -0.023(9) -0.001(9) 0.065(14)
F17 0.189(16) 0.102(10) 0.043(6) -0.018(6) 0.040(8) 0.022(10)
O14 0.042(8) 0.027(6) 0.062(7) -0.004(5) -0.011(6) 0.005(5)
F22 0.136(13) 0.057(7) 0.062(7) 0.010(6) -0.014(7) -0.001(7)
F23 0.061(9) 0.082(9) 0.121(10) -0.025(7) -0.029(8) 0.000(7)
F66 0.182(17) 0.107(11) 0.056(8) -0.039(7) -0.026(9) -0.030(11)
O15 0.081(11) 0.080(9) 0.063(8) 0.001(7) 0.015(8) 0.019(8)
F71 0.21(2) 0.136(13) 0.060(8) -0.026(8) 0.021(10) 0.056(12)
F67 0.152(15) 0.061(8) 0.089(9) 0.009(6) 0.021(9) 0.032(8)
F68 0.067(10) 0.123(11) 0.083(8) 0.004(7) 0.013(7) -0.005(8)
F69 0.086(12) 0.231(19) 0.090(11) 0.005(11) 0.019(9) -0.014(12)
F39 0.181(17) 0.120(12) 0.077(9) 0.007(8) 0.077(10) -0.039(11)
F70 0.24(2) 0.081(9) 0.058(7) 0.002(7) -0.043(10) 0.013(11)
F18 0.134(14) 0.134(12) 0.084(9) 0.002(8) -0.005(9) 0.080(11)
F19 0.179(16) 0.070(9) 0.112(10) -0.028(7) 0.065(10) -0.058(9)
F40 0.246(19) 0.065(8) 0.088(9) -0.027(7) 0.061(10) -0.071(10)
F20 0.156(15) 0.087(10) 0.127(11) -0.039(8) 0.099(10) -0.073(9)
F24 0.085(10) 0.084(8) 0.075(8) 0.032(7) 0.002(7) -0.012(7)
F72 0.127(14) 0.36(3) 0.039(7) -0.027(10) -0.008(8) 0.112(15)
F73 0.109(14) 0.36(3) 0.048(8) 0.029(11) -0.006(8) 0.120(16)
F77 0.110(11) 0.075(8) 0.078(8) 0.035(6) -0.012(7) 0.001(7)
F74 0.088(12) 0.147(14) 0.201(18) -0.048(12) 0.038(12) -0.052(10)
F78 0.070(9) 0.072(8) 0.109(10) -0.032(7) 0.015(7) -0.022(7)
F79 0.141(14) 0.084(9) 0.100(10) -0.042(7) 0.011(9) -0.065(9)
F30 0.169(16) 0.047(7) 0.110(10) 0.009(7) -0.010(10) -0.021(8)
F80 0.099(11) 0.086(9) 0.146(11) -0.001(8) 0.047(9) 0.042(8)
F25 0.032(8) 0.140(12) 0.166(14) 0.015(10) -0.003(8) -0.031(8)
F75 0.21(2) 0.067(10) 0.31(2) 0.097(12) 0.152(17) 0.041(11)
F37 0.110(11) 0.117(10) 0.031(5) -0.027(6) 0.030(6) 0.025(8)
F76 0.115(12) 0.149(12) 0.086(9) -0.018(8) 0.090(9) -0.039(10)
Te13 0.0685(11) 0.0387(7) 0.0464(7) 0.0001(6) 0.0039(7) 0.0047(7)
F61 0.173(16) 0.076(9) 0.079(8) -0.026(7) 0.058(9) 0.024(8)
F62 0.128(11) 0.063(7) 0.055(6) 0.007(5) 0.051(7) 0.008(7)
F63 0.140(13) 0.060(8) 0.086(8) -0.004(6) 0.011(8) 0.000(7)
F64 0.092(13) 0.098(11) 0.225(18) -0.013(11) -0.075(12) 0.042(9)
F65 0.122(14) 0.093(10) 0.141(13) -0.014(9) -0.038(10) -0.025(9)
O2 0.063(10) 0.036(7) 0.070(8) 0.001(6) -0.011(7) -0.007(7)
Te2 0.0470(10) 0.0638(10) 0.0740(10) -0.0058(8) 0.0035(8) -0.0131(8)
F9 0.038(9) 0.175(16) 0.222(18) -0.012(13) 0.045(10) -0.003(10)
F8 0.110(12) 0.097(10) 0.087(9) -0.020(7) -0.005(8) -0.061(8)
F6 0.080(9) 0.051(6) 0.081(7) -0.034(6) 0.032(6) -0.006(6)
F10 0.072(9) 0.118(10) 0.075(8) 0.031(7) -0.034(7) -0.015(7)
F7 0.119(12) 0.091(9) 0.072(8) 0.005(7) 0.039(8) -0.042(8)
O1 0.044(8) 0.042(7) 0.034(6) 0.008(5) -0.004(5) -0.002(6)
Te1 0.0573(10) 0.0386(7) 0.0400(7) 0.0042(5) 0.0009(6) -0.0014(6)
F1 0.102(11) 0.075(8) 0.062(7) 0.011(6) 0.033(7) 0.005(7)
F2 0.060(9) 0.059(8) 0.098(9) 0.015(6) -0.018(7) 0.031(6)
F3 0.148(14) 0.078(9) 0.073(8) -0.025(7) 0.062(9) -0.009(8)
F4 0.066(9) 0.066(7) 0.076(8) 0.006(6) -0.019(6) -0.009(6)
F5 0.107(8) 0.046(6) 0.109(7) -0.003(6) 0.001(7) -0.013(6)
C3A 0.036(13) 0.047(12) 0.056(12) 0.005(9) -0.005(10) 0.003(10)
Te9A 0.0672(13) 0.0563(10) 0.0629(9) -0.0027(7) 0.0197(8) -0.0083(8)
Te10 0.0607(11) 0.0530(9) 0.0545(9) -0.0061(7) -0.0109(8) -0.0031(8)
Te11 0.0480(10) 0.0949(13) 0.0555(9) 0.0087(8) -0.0014(7) 0.0200(9)
Te12 0.0747(12) 0.0387(8) 0.0465(8) -0.0002(5) 0.0039(7) 0.0042(7)
C3B 0.036(13) 0.047(12) 0.056(12) 0.005(9) -0.005(10) 0.003(10)
Te9B 0.0672(13) 0.0563(10) 0.0629(9) -0.0027(7) 0.0197(8) -0.0083(8)
Te90 0.0607(11) 0.0530(9) 0.0545(9) -0.0061(7) -0.0109(8) -0.0031(8)
Te91 0.0480(10) 0.0949(13) 0.0555(9) 0.0087(8) -0.0014(7) 0.0200(9)
Te92 0.0747(12) 0.0387(8) 0.0465(8) -0.0002(5) 0.0039(7) 0.0042(7)

loop_
_atom_type_symbol
_atom_type_description
_atom_type_scat_dispersion_real
_atom_type_scat_dispersion_imag
_atom_type_scat_source
C C 0.0033 0.0016 'International Tables Vol C Tables 4.2.6.8 and 6.1.1.4'
O O 0.0106 0.0060 'International Tables Vol C Tables 4.2.6.8 and 6.1.1.4'
F F 0.0171 0.0103 'International Tables Vol C Tables 4.2.6.8 and 6.1.1.4'
Te Te -0.5308 1.6751 'International Tables Vol C Tables 4.2.6.8 and 6.1.1.4'

loop_
_geom_angle_atom_site_label_1
_geom_angle_atom_site_label_2
_geom_angle_atom_site_label_3
_geom_angle
_geom_angle_site_symmetry_1
_geom_angle_site_symmetry_3
_geom_angle_publ_flag
F80 Te16 F78 90.4(7) . . ?
F80 Te16 F77 178.5(6) . . ?
F78 Te16 F77 88.2(6) . . ?
F80 Te16 F76 91.2(6) . . ?
F78 Te16 F76 92.1(6) . . ?
F77 Te16 F76 89.5(6) . . ?
F80 Te16 F79 93.3(7) . . ?
F78 Te16 F79 176.3(7) . . ?
F77 Te16 F79 88.1(6) . . ?
F76 Te16 F79 88.2(6) . . ?
F80 Te16 O16 92.7(5) . . ?
F78 Te16 O16 87.3(5) . . ?
F77 Te16 O16 86.6(5) . . ?
F76 Te16 O16 176.1(6) . . ?
F79 Te16 O16 92.2(6) . . ?
F20 Te4 F18 90.7(8) . . ?
F20 Te4 F19 176.5(6) . . ?
F18 Te4 F19 90.1(8) . . ?
F20 Te4 F17 89.3(6) . . ?
F18 Te4 F17 91.5(6) . . ?
F19 Te4 F17 87.3(6) . . ?
F20 Te4 F16 91.9(7) . . ?
F18 Te4 F16 177.4(7) . . ?
F19 Te4 F16 87.3(7) . . ?
F17 Te4 F16 89.1(6) . . ?
F20 Te4 O4 89.1(5) . . ?
F18 Te4 O4 86.9(6) . . ?
F19 Te4 O4 94.4(5) . . ?
F17 Te4 O4 177.7(6) . . ?
F16 Te4 O4 92.6(5) . . ?
F75 Te15 F71 92.8(8) . . ?
F75 Te15 F73 91.5(9) . . ?
F71 Te15 F73 88.0(7) . . ?
F75 Te15 F72 95.6(9) . . ?
F71 Te15 F72 171.5(9) . . ?
F73 Te15 F72 91.0(7) . . ?
F75 Te15 O15 91.5(8) . . ?
F71 Te15 O15 84.8(7) . . ?
F73 Te15 O15 172.3(6) . . ?
F72 Te15 O15 95.7(6) . . ?
F75 Te15 F74 175.7(9) . . ?
F71 Te15 F74 83.9(7) . . ?
F73 Te15 F74 91.2(9) . . ?
F72 Te15 F74 87.7(9) . . ?
O15 Te15 F74 85.4(7) . . ?
F29 Te6 F30 90.0(6) . . ?
F29 Te6 F28 88.9(6) . . ?
F30 Te6 F28 88.8(6) . . ?
F29 Te6 F27 90.8(5) . . ?
F30 Te6 F27 88.3(6) . . ?
F28 Te6 F27 177.0(5) . . ?
F29 Te6 F26 178.4(6) . . ?
F30 Te6 F26 91.2(6) . . ?
F28 Te6 F26 92.1(6) . . ?
F27 Te6 F26 88.2(6) . . ?
F29 Te6 O6 93.9(4) . . ?
F30 Te6 O6 175.6(6) . . ?
F28 Te6 O6 93.4(5) . . ?
F27 Te6 O6 89.6(5) . . ?
F26 Te6 O6 84.9(5) . . ?
F33 Te7 F31 91.7(6) . . ?
F33 Te7 F34 178.8(7) . . ?
F31 Te7 F34 89.4(6) . . ?
F33 Te7 F35 90.3(6) . . ?
F31 Te7 F35 177.9(6) . . ?
F34 Te7 F35 88.5(6) . . ?
F33 Te7 F32 88.2(5) . . ?
F31 Te7 F32 90.2(7) . . ?
F34 Te7 F32 91.5(6) . . ?
F35 Te7 F32 89.6(6) . . ?
F33 Te7 O7 92.6(5) . . ?
F31 Te7 O7 93.3(6) . . ?
F34 Te7 O7 87.6(5) . . ?
F35 Te7 O7 86.9(6) . . ?
F32 Te7 O7 176.4(6) . . ?
F38 Te8 F39 86.4(8) . . ?
F38 Te8 F40 93.0(9) . . ?
F39 Te8 F40 178.1(6) . . ?
F38 Te8 F36 176.4(9) . . ?
F39 Te8 F36 90.1(8) . . ?
F40 Te8 F36 90.5(9) . . ?
F38 Te8 F37 89.6(6) . . ?
F39 Te8 F37 88.9(6) . . ?
F40 Te8 F37 89.3(6) . . ?
F36 Te8 F37 89.4(5) . . ?
F38 Te8 O8 94.1(6) . . ?
F39 Te8 O8 88.3(5) . . ?
F40 Te8 O8 93.5(5) . . ?
F36 Te8 O8 86.7(5) . . ?
F37 Te8 O8 175.2(6) . . ?
F23 Te5 F22 89.2(5) . . ?
F23 Te5 F25 91.3(6) . . ?
F22 Te5 F25 89.9(7) . . ?
F23 Te5 F21 177.7(5) . . ?
F22 Te5 F21 92.5(5) . . ?
F25 Te5 F21 90.2(6) . . ?
F23 Te5 F24 89.6(6) . . ?
F22 Te5 F24 175.1(6) . . ?
F25 Te5 F24 85.3(6) . . ?
F21 Te5 F24 88.7(6) . . ?
F23 Te5 O5 84.6(5) . . ?
F22 Te5 O5 95.5(6) . . ?
F25 Te5 O5 173.2(6) . . ?
F21 Te5 O5 93.7(5) . . ?
F24 Te5 O5 89.1(5) . . ?
F12 Te3 F14 88.4(6) . . ?
F12 Te3 F13 87.9(6) . . ?
F14 Te3 F13 88.2(6) . . ?
F12 Te3 F11 90.6(6) . . ?
F14 Te3 F11 178.4(7) . . ?
F13 Te3 F11 90.4(6) . . ?
F12 Te3 F15 88.0(6) . . ?
F14 Te3 F15 93.0(7) . . ?
F13 Te3 F15 175.6(6) . . ?
F11 Te3 F15 88.2(7) . . ?
F12 Te3 O3 174.2(6) . . ?
F14 Te3 O3 85.9(5) . . ?
F13 Te3 O3 93.5(6) . . ?
F11 Te3 O3 95.0(5) . . ?
F15 Te3 O3 90.8(6) . . ?
F70 Te14 F66 88.1(7) . . ?
F70 Te14 F69 87.4(9) . . ?
F66 Te14 F69 87.6(8) . . ?
F70 Te14 F67 179.9(9) . . ?
F66 Te14 F67 91.9(7) . . ?
F69 Te14 F67 92.7(8) . . ?
F70 Te14 F68 90.7(7) . . ?
F66 Te14 F68 89.8(7) . . ?
F69 Te14 F68 176.8(8) . . ?
F67 Te14 F68 89.1(6) . . ?
F70 Te14 O14 83.9(5) . . ?
F66 Te14 O14 170.8(7) . . ?
F69 Te14 O14 96.7(7) . . ?
F67 Te14 O14 96.1(6) . . ?
F68 Te14 O14 85.7(5) . . ?
C2 O6 Te6 129.3(10) . . ?
C2 O7 Te7 129.1(11) . . ?
C4 O16 Te16 129.8(10) . . ?
O7 C2 O5 111.6(13) . . ?
O7 C2 O8 108.3(15) . . ?
O5 C2 O8 110.8(13) . . ?
O7 C2 O6 104.8(13) . . ?
O5 C2 O6 108.5(15) . . ?
O8 C2 O6 112.5(13) . . ?
C2 O8 Te8 126.8(11) . . ?
C1 O4 Te4 129.5(11) . . ?
C1 O3 Te3 131.1(10) . . ?
C2 O5 Te5 126.8(10) . . ?
O13 C4 O16 109.9(13) . . ?
O13 C4 O14 105.2(17) . . ?
O16 C4 O14 110.1(17) . . ?
O13 C4 O15 113.9(17) . . ?
O16 C4 O15 109.9(16) . . ?
O14 C4 O15 107.6(14) . . ?
O4 C1 O1 116.0(14) . . ?
O4 C1 O2 106.5(14) . . ?
O1 C1 O2 106.7(15) . . ?
O4 C1 O3 106.2(15) . . ?
O1 C1 O3 109.7(14) . . ?
O2 C1 O3 111.9(13) . . ?
C4 O13 Te13 130.2(11) . . ?
C4 O14 Te14 129.6(11) . . ?
C4 O15 Te15 129.3(12) . . ?
F64 Te13 F62 92.1(8) . . ?
F64 Te13 F63 90.2(7) . . ?
F62 Te13 F63 90.9(5) . . ?
F64 Te13 F65 175.6(7) . . ?
F62 Te13 F65 88.5(7) . . ?
F63 Te13 F65 85.4(6) . . ?
F64 Te13 F61 89.1(8) . . ?
F62 Te13 F61 178.5(6) . . ?
F63 Te13 F61 89.9(5) . . ?
F65 Te13 F61 90.3(7) . . ?
F64 Te13 O13 94.8(7) . . ?
F62 Te13 O13 93.5(5) . . ?
F63 Te13 O13 173.2(6) . . ?
F65 Te13 O13 89.5(7) . . ?
F61 Te13 O13 85.5(5) . . ?
C1 O2 Te2 131.1(11) . . ?
F7 Te2 F10 179.3(6) . . ?
F7 Te2 F6 90.1(5) . . ?
F10 Te2 F6 89.6(5) . . ?
F7 Te2 F8 90.1(5) . . ?
F10 Te2 F8 90.2(5) . . ?
F6 Te2 F8 179.1(5) . . ?
F7 Te2 F9 89.9(6) . . ?
F10 Te2 F9 90.7(6) . . ?
F6 Te2 F9 89.8(6) . . ?
F8 Te2 F9 89.2(6) . . ?
F7 Te2 O2 89.0(5) . . ?
F10 Te2 O2 90.5(5) . . ?
F6 Te2 O2 92.6(5) . . ?
F8 Te2 O2 88.3(5) . . ?
F9 Te2 O2 177.3(6) . . ?
C1 O1 Te1 128.5(11) . . ?
F2 Te1 F3 89.3(7) . . ?
F2 Te1 F5 91.7(6) . . ?
F3 Te1 F5 89.1(5) . . ?
F2 Te1 F1 89.7(6) . . ?
F3 Te1 F1 178.0(5) . . ?
F5 Te1 F1 89.2(5) . . ?
F2 Te1 F4 178.2(6) . . ?
F3 Te1 F4 92.3(6) . . ?
F5 Te1 F4 89.2(5) . . ?
F1 Te1 F4 88.8(5) . . ?
F2 Te1 O1 86.6(5) . . ?
F3 Te1 O1 92.6(5) . . ?
F5 Te1 O1 177.6(5) . . ?
F1 Te1 O1 89.1(5) . . ?
F4 Te1 O1 92.5(5) . . ?
O11 C3A O12 103(2) . . ?
O11 C3A O10 108(2) . . ?
O12 C3A O10 111(2) . . ?
O11 C3A O9 107(2) . . ?
O12 C3A O9 115(2) . . ?
O10 C3A O9 112(2) . . ?
C3A O9 Te9A 129(2) . . ?
F43 Te9A F41 92.2(10) . . ?
F43 Te9A F44 175.7(11) . . ?
F41 Te9A F44 89.9(10) . . ?
F43 Te9A F42 91.0(10) . . ?
F41 Te9A F42 176.2(11) . . ?
F44 Te9A F42 86.8(10) . . ?
F43 Te9A F45 92.4(10) . . ?
F41 Te9A F45 89.7(10) . . ?
F44 Te9A F45 83.9(10) . . ?
F42 Te9A F45 88.1(10) . . ?
F43 Te9A O9 94.6(10) . . ?
F41 Te9A O9 92.7(10) . . ?
F44 Te9A O9 89.0(10) . . ?
F42 Te9A O9 89.0(10) . . ?
F45 Te9A O9 172.5(11) . . ?
C3A O10 Te10 129.4(19) . . ?
F48 Te10 F47 91.9(10) . . ?
F48 Te10 F46 91.1(10) . . ?
F47 Te10 F46 91.6(10) . . ?
F48 Te10 F49 90.9(10) . . ?
F47 Te10 F49 176.8(11) . . ?
F46 Te10 F49 89.9(10) . . ?
F48 Te10 F50 177.8(11) . . ?
F47 Te10 F50 90.1(10) . . ?
F46 Te10 F50 87.9(9) . . ?
F49 Te10 F50 87.1(10) . . ?
F48 Te10 O10 96.2(10) . . ?
F47 Te10 O10 90.7(10) . . ?
F46 Te10 O10 172.3(11) . . ?
F49 Te10 O10 87.4(10) . . ?
F50 Te10 O10 84.8(10) . . ?
C3A O11 Te11 140(2) . . ?
F52 Te11 F54 99.5(10) . . ?
F52 Te11 O11 95.9(10) . . ?
F54 Te11 O11 93.4(10) . . ?
F52 Te11 F53 89.8(9) . . ?
F54 Te11 F53 91.4(9) . . ?
O11 Te11 F53 171.9(11) . . ?
F52 Te11 F51 89.9(9) . . ?
F54 Te11 F51 170.1(10) . . ?
O11 Te11 F51 88.8(9) . . ?
F53 Te11 F51 85.4(9) . . ?
F52 Te11 F55 170.9(10) . . ?
F54 Te11 F55 87.7(9) . . ?
O11 Te11 F55 89.2(9) . . ?
F53 Te11 F55 84.4(9) . . ?
F51 Te11 F55 82.7(9) . . ?
C3A O12 Te12 136(2) . . ?
F59 Te12 F60 179.3(10) . . ?
F59 Te12 F56 89.6(9) . . ?
F60 Te12 F56 89.8(9) . . ?
F59 Te12 F57 91.2(9) . . ?
F60 Te12 F57 89.2(9) . . ?
F56 Te12 F57 89.7(9) . . ?
F59 Te12 F58 92.7(9) . . ?
F60 Te12 F58 86.9(10) . . ?
F56 Te12 F58 91.9(9) . . ?
F57 Te12 F58 175.7(10) . . ?
F59 Te12 O12 90.3(10) . . ?
F60 Te12 O12 90.3(10) . . ?
F56 Te12 O12 179.6(11) . . ?
F57 Te12 O12 90.7(10) . . ?
F58 Te12 O12 87.6(9) . . ?

loop_
_geom_bond_atom_site_label_1
_geom_bond_atom_site_label_2
_geom_bond_distance
_geom_bond_site_symmetry_2
_geom_bond_publ_flag
Te16 F80 1.785(12) . ?
Te16 F78 1.787(12) . ?
Te16 F77 1.805(11) . ?
Te16 F76 1.823(9) . ?
Te16 F79 1.835(12) . ?
Te16 O16 1.896(9) . ?
Te4 F20 1.762(11) . ?
Te4 F18 1.778(14) . ?
Te4 F19 1.803(11) . ?
Te4 F17 1.816(10) . ?
Te4 F16 1.877(12) . ?
Te4 O4 1.909(10) . ?
Te15 F75 1.741(14) . ?
Te15 F71 1.772(12) . ?
Te15 F73 1.783(13) . ?
Te15 F72 1.813(12) . ?
Te15 O15 1.866(14) . ?
Te15 F74 1.879(15) . ?
Te6 F29 1.786(11) . ?
Te6 F30 1.792(11) . ?
Te6 F28 1.807(10) . ?
Te6 F27 1.813(9) . ?
Te6 F26 1.828(13) . ?
Te6 O6 1.897(10) . ?
Te7 F33 1.796(10) . ?
Te7 F31 1.805(12) . ?
Te7 F34 1.812(10) . ?
Te7 F35 1.814(11) . ?
Te7 F32 1.830(11) . ?
Te7 O7 1.920(11) . ?
Te8 F38 1.703(16) . ?
Te8 F39 1.776(13) . ?
Te8 F40 1.782(12) . ?
Te8 F36 1.804(14) . ?
Te8 F37 1.832(8) . ?
Te8 O8 1.898(10) . ?
Te5 F23 1.757(11) . ?
Te5 F22 1.770(10) . ?
Te5 F25 1.802(12) . ?
Te5 F21 1.820(11) . ?
Te5 F24 1.837(10) . ?
Te5 O5 1.908(11) . ?
Te3 F12 1.792(10) . ?
Te3 F14 1.808(11) . ?
Te3 F13 1.813(12) . ?
Te3 F11 1.831(11) . ?
Te3 F15 1.838(14) . ?
Te3 O3 1.853(11) . ?
Te14 F70 1.748(13) . ?
Te14 F66 1.768(12) . ?
Te14 F69 1.785(15) . ?
Te14 F67 1.795(12) . ?
Te14 F68 1.808(12) . ?
Te14 O14 1.891(11) . ?
O6 C2 1.413(19) . ?
O7 C2 1.371(18) . ?
O16 C4 1.36(2) . ?
C2 O5 1.37(2) . ?
C2 O8 1.39(2) . ?
O4 C1 1.35(2) . ?
O3 C1 1.413(19) . ?
C4 O13 1.35(2) . ?
C4 O14 1.37(2) . ?
C4 O15 1.42(2) . ?
C1 O1 1.35(2) . ?
C1 O2 1.40(2) . ?
O13 Te13 1.912(11) . ?
Te13 F64 1.741(14) . ?
Te13 F62 1.788(9) . ?
Te13 F63 1.791(11) . ?
Te13 F65 1.799(15) . ?
Te13 F61 1.839(10) . ?
O2 Te2 1.891(10) . ?
Te2 F7 1.816(9) . ?
Te2 F10 1.826(9) . ?
Te2 F6 1.826(8) . ?
Te2 F8 1.832(9) . ?
Te2 F9 1.834(10) . ?
O1 Te1 1.886(11) . ?
Te1 F2 1.762(11) . ?
Te1 F3 1.794(10) . ?
Te1 F5 1.814(11) . ?
Te1 F1 1.815(10) . ?
Te1 F4 1.833(11) . ?
C3A O11 1.29(3) . ?
C3A O12 1.30(3) . ?
C3A O10 1.36(3) . ?
C3A O9 1.39(3) . ?
O9 Te9A 1.883(13) . ?
Te9A F43 1.790(13) . ?
Te9A F41 1.823(13) . ?
Te9A F44 1.834(13) . ?
Te9A F42 1.859(13) . ?
Te9A F45 1.863(13) . ?
O10 Te10 1.907(14) . ?
Te10 F48 1.785(13) . ?
Te10 F47 1.817(13) . ?
Te10 F46 1.844(13) . ?
Te10 F49 1.855(13) . ?
Te10 F50 1.855(13) . ?
O11 Te11 1.870(13) . ?
Te11 F52 1.751(13) . ?
Te11 F54 1.795(13) . ?
Te11 F53 1.879(13) . ?
Te11 F51 1.881(13) . ?
Te11 F55 1.891(13) . ?
O12 Te12 1.898(13) . ?
Te12 F59 1.804(13) . ?
Te12 F60 1.813(13) . ?
Te12 F56 1.838(13) . ?
Te12 F57 1.847(13) . ?
Te12 F58 1.856(13) . ?
